data_2241577
loop_
_publ_author_name
'Carmona-Negr\'on, Jos\'e A.'
'C\'adiz, Mayra E.'
'Moore, Curtis E.'
'Rheingold, Arnold L.'
'Mel\'endez, Enrique'

_publ_section_title
;
 New platinum(II) complexes with benzothiazole ligands
;
_journal_coeditor_code BG2580
_journal_issue 3
_journal_name_full 'Acta Crystallographica Section E'
_journal_page_first 412
_journal_page_last 416
_journal_paper_doi 10.1107/S2056989016002826
_journal_volume 72
_journal_year 2016
_chemical_formula_iupac '(C8 H20 N) [Pt Br3 (C8 H7 N S)]'
_chemical_formula_moiety 'C8 H20 N +, C8 H7 Br3 N Pt S -'
_chemical_formula_sum 'C16 H27 Br3 N2 Pt S'
_chemical_formula_weight 714.27
_chemical_name_systematic
;
Tetraethylammonium
tribromido(2-methyl-1,3-benzothiazole-\k<i>N</i>)platinate(II)
;
_space_group_crystal_system orthorhombic
_space_group_IT_number 61
_space_group_name_Hall '-P 2ac 2ab'
_space_group_name_H-M_alt 'P b c a'
_symmetry_space_group_name_Hall '-P 2ac 2ab'
_symmetry_space_group_name_H-M 'P b c a'
_atom_sites_solution_hydrogens geom
_audit_creation_method
;
Olex2 1.2
(compiled 2015.09.30 svn.r3233 for OlexSys, GUI svn.r5103)
;
_cell_angle_alpha 90
_cell_angle_beta 90
_cell_angle_gamma 90
_cell_formula_units_Z 8
_cell_length_a 12.114(3)
_cell_length_b 10.656(3)
_cell_length_c 34.043(9)
_cell_measurement_reflns_used 5330
_cell_measurement_temperature 100
_cell_measurement_theta_max 26.267
_cell_measurement_theta_min 2.393
_cell_volume 4395(2)
_computing_cell_refinement
;
SAINT (Bruker, 2013)
;
_computing_data_collection
;
APEX2 (Bruker, 2013)
;
_computing_data_reduction
;
SAINT (Bruker, 2013)
;
_computing_molecular_graphics
;
<i>OLEX2</i> (Dolomanov <i>et al.</i>,  2009)
;
_computing_publication_material
;
<i>OLEX2</i> (Dolomanov <i>et al.</i>,  2009)
;
_computing_structure_refinement
;
SHELXL2014 (Sheldrick, 2015b)
;
_computing_structure_solution
;
SHELXT (Sheldrick, 2015a)
;
_diffrn_ambient_temperature 100.0
_diffrn_detector_area_resol_mean 7.9
_diffrn_measured_fraction_theta_full 0.998
_diffrn_measured_fraction_theta_max 0.995
_diffrn_measurement_device 'Kappa Four-Circle Diffractometer'
_diffrn_measurement_device_type 'Bruker APEXII CCD'
_diffrn_measurement_method '\f and \w scans'
_diffrn_radiation_monochromator 'Double Bounce Multilayer Mirrors'
_diffrn_radiation_type MoK\a
_diffrn_radiation_wavelength 0.71073
_diffrn_reflns_av_R_equivalents 0.0470
_diffrn_reflns_limit_h_max 15
_diffrn_reflns_limit_h_min -14
_diffrn_reflns_limit_k_max 10
_diffrn_reflns_limit_k_min -13
_diffrn_reflns_limit_l_max 42
_diffrn_reflns_limit_l_min -32
_diffrn_reflns_number 16951
_diffrn_reflns_theta_full 26.000
_diffrn_reflns_theta_max 26.267
_diffrn_reflns_theta_min 2.063
_diffrn_standards_number 0
_exptl_absorpt_coefficient_mu 11.937
_exptl_absorpt_correction_T_max 0.0932
_exptl_absorpt_correction_T_min 0.0517
_exptl_absorpt_correction_type multi-scan
_exptl_absorpt_process_details
;
(SADABS; Bruker, 2014)
;
_exptl_crystal_colour bronze
_exptl_crystal_density_diffrn 2.159
_exptl_crystal_description block
_exptl_crystal_F_000 2688
_exptl_crystal_size_max 0.18
_exptl_crystal_size_mid 0.16
_exptl_crystal_size_min 0.12
_refine_diff_density_max 2.378
_refine_diff_density_min -0.933
_refine_ls_extinction_method none
_refine_ls_goodness_of_fit_ref 1.033
_refine_ls_hydrogen_treatment constr
_refine_ls_matrix_type full
_refine_ls_number_parameters 213
_refine_ls_number_reflns 4418
_refine_ls_number_restraints 0
_refine_ls_restrained_S_all 1.033
_refine_ls_R_factor_all 0.0412
_refine_ls_R_factor_gt 0.0314
_refine_ls_shift/su_max 0.003
_refine_ls_shift/su_mean 0.000
_refine_ls_structure_factor_coef Fsqd
_refine_ls_weighting_details 'w=1/[\s^2^(Fo^2^)+(0.0352P)^2^+9.4131P] where P=(Fo^2^+2Fc^2^)/3'
_refine_ls_weighting_scheme calc
_refine_ls_wR_factor_gt 0.0758
_refine_ls_wR_factor_ref 0.0810
_reflns_number_gt 3675
_reflns_number_total 4418
_reflns_threshold_expression 'I > 2\s(I)'
_cod_data_source_file bg2580sup1.cif
_cod_data_source_block 1
_cod_original_cell_volume 4394(2)
_cod_database_code 2241577
_shelx_space_group_comment
;
The symmetry employed for this shelxl refinement is uniquely defined
by the following loop, which should always be used as a source of
symmetry information in preference to the above space-group names.
They are only intended as comments.
;
_shelx_estimated_absorpt_t_min 0.222
_shelx_estimated_absorpt_t_max 0.328

loop_
_space_group_symop_operation_xyz
'x, y, z'
'-x+1/2, -y, z+1/2'
'-x, y+1/2, -z+1/2'
'x+1/2, -y+1/2, -z'
'-x, -y, -z'
'x-1/2, y, -z-1/2'
'x, -y-1/2, z-1/2'
'-x-1/2, y-1/2, z'

loop_
_atom_site_type_symbol
_atom_site_label
_atom_site_fract_x
_atom_site_fract_y
_atom_site_fract_z
_atom_site_U_iso_or_equiv
_atom_site_adp_type
_atom_site_calc_flag
_atom_site_occupancy
N N2 1.0097(4) 0.4493(4) 0.31862(12) 0.0213(9) Uani d 1
C C9 1.1117(4) 0.3738(5) 0.30557(16) 0.0242(12) Uani d 1
H H9A 1.1049 0.2872 0.3158 0.029 Uiso calc 1
H H9B 1.1781 0.4117 0.3177 0.029 Uiso calc 1
C C10 1.1289(4) 0.3677(5) 0.26030(15) 0.0251(12) Uani d 1
H H10A 1.0624 0.3336 0.2479 0.038 Uiso calc 1
H H10B 1.1920 0.3134 0.2544 0.038 Uiso calc 1
H H10C 1.1431 0.4523 0.2502 0.038 Uiso calc 1
C C11 1.0130(5) 0.5845(5) 0.30315(17) 0.0259(12) Uani d 1
H H11A 1.0120 0.5820 0.2741 0.031 Uiso calc 1
H H11B 0.9452 0.6282 0.3119 0.031 Uiso calc 1
C C12 1.1120(5) 0.6608(5) 0.31618(18) 0.0339(14) Uani d 1
H H12A 1.1104 0.7430 0.3033 0.051 Uiso calc 1
H H12B 1.1799 0.6166 0.3089 0.051 Uiso calc 1
H H12C 1.1097 0.6720 0.3447 0.051 Uiso calc 1
C C13 1.0124(5) 0.4436(6) 0.36271(15) 0.0259(12) Uani d 1
H H13A 1.0827 0.4809 0.3719 0.031 Uiso calc 1
H H13B 1.0121 0.3543 0.3708 0.031 Uiso calc 1
C C14 0.9162(5) 0.5110(5) 0.38363(18) 0.0305(13) Uani d 1
H H14A 0.9172 0.6003 0.3768 0.046 Uiso calc 1
H H14B 0.9243 0.5017 0.4121 0.046 Uiso calc 1
H H14C 0.8460 0.4739 0.3753 0.046 Uiso calc 1
C C15 0.9038(4) 0.3934(5) 0.30181(16) 0.0248(12) Uani d 1
H H15A 0.8405 0.4417 0.3122 0.030 Uiso calc 1
H H15B 0.9048 0.4048 0.2730 0.030 Uiso calc 1
C C16 0.8844(4) 0.2555(5) 0.31049(17) 0.0303(13) Uani d 1
H H16A 0.9447 0.2056 0.2993 0.045 Uiso calc 1
H H16B 0.8142 0.2291 0.2988 0.045 Uiso calc 1
H H16C 0.8819 0.2426 0.3390 0.045 Uiso calc 1
Pt Pt1 0.47417(2) 0.49411(2) 0.37148(2) 0.01931(8) Uani d 1
Br Br1 0.31934(5) 0.60895(7) 0.39974(2) 0.04565(19) Uani d 1
Br Br2 0.39703(4) 0.51437(5) 0.30574(2) 0.02401(13) Uani d 1
Br Br3 0.63067(4) 0.37553(6) 0.34693(2) 0.03153(15) Uani d 1
S S1 0.67084(13) 0.48262(14) 0.48520(4) 0.0321(3) Uani d 1
N N1 0.5409(4) 0.4702(4) 0.42583(13) 0.0221(10) Uani d 1
C C1 0.6192(4) 0.5394(5) 0.44109(15) 0.0247(12) Uani d 1
C C2 0.5158(4) 0.3638(5) 0.44867(15) 0.0246(12) Uani d 1
C C3 0.4356(5) 0.2744(5) 0.44047(16) 0.0290(12) Uani d 1
H H3 0.3925 0.2796 0.4172 0.035 Uiso calc 1
C C4 0.4200(6) 0.1769(6) 0.46718(16) 0.0351(14) Uani d 1
H H4 0.3642 0.1162 0.4624 0.042 Uiso calc 1
C C5 0.4853(5) 0.1671(7) 0.50112(16) 0.0398(16) Uani d 1
H H5 0.4740 0.0987 0.5186 0.048 Uiso calc 1
C C6 0.5666(6) 0.2558(6) 0.50970(17) 0.0379(15) Uani d 1
H H6 0.6106 0.2495 0.5327 0.045 Uiso calc 1
C C7 0.5807(5) 0.3552(5) 0.48283(16) 0.0315(13) Uani d 1
C C8 0.6643(5) 0.6567(5) 0.42301(16) 0.0290(13) Uani d 1
H H8A 0.7204 0.6929 0.4404 0.044 Uiso calc 1
H H8B 0.6043 0.7173 0.4193 0.044 Uiso calc 1
H H8C 0.6976 0.6368 0.3975 0.044 Uiso calc 1

loop_
_atom_site_aniso_label
_atom_site_aniso_U_11
_atom_site_aniso_U_22
_atom_site_aniso_U_33
_atom_site_aniso_U_12
_atom_site_aniso_U_13
_atom_site_aniso_U_23
N2 0.022(2) 0.022(2) 0.020(2) 0.0039(19) 0.0002(18) 0.0024(19)
C9 0.016(3) 0.024(3) 0.032(3) 0.001(2) 0.000(2) 0.000(2)
C10 0.019(3) 0.025(3) 0.032(3) 0.003(2) 0.004(2) -0.003(2)
C11 0.026(3) 0.021(3) 0.031(3) 0.002(2) 0.004(2) 0.006(2)
C12 0.031(3) 0.027(3) 0.044(4) 0.000(3) -0.004(3) 0.002(3)
C13 0.030(3) 0.028(3) 0.020(3) 0.000(3) -0.001(2) -0.001(2)
C14 0.030(3) 0.037(3) 0.025(3) -0.001(3) 0.000(2) -0.003(2)
C15 0.018(3) 0.032(3) 0.025(3) 0.003(2) -0.005(2) -0.002(2)
C16 0.021(3) 0.031(3) 0.039(3) -0.003(2) -0.001(2) 0.002(3)
Pt1 0.01841(13) 0.02210(12) 0.01742(13) 0.00011(8) -0.00120(7) -0.00100(8)
Br1 0.0399(4) 0.0675(5) 0.0296(3) 0.0248(3) -0.0059(3) -0.0135(3)
Br2 0.0241(3) 0.0255(3) 0.0224(3) -0.0012(2) -0.0022(2) -0.0005(2)
Br3 0.0235(3) 0.0411(3) 0.0300(3) 0.0027(3) 0.0004(2) -0.0050(3)
S1 0.0337(8) 0.0381(8) 0.0245(7) 0.0055(7) -0.0105(6) -0.0028(6)
N1 0.022(2) 0.025(2) 0.019(2) 0.0030(19) 0.0017(18) 0.0000(19)
C1 0.022(3) 0.031(3) 0.021(3) 0.006(2) -0.004(2) -0.009(2)
C2 0.030(3) 0.026(3) 0.018(3) 0.005(2) 0.001(2) -0.005(2)
C3 0.033(3) 0.032(3) 0.021(3) -0.003(3) 0.004(2) -0.005(2)
C4 0.051(4) 0.032(3) 0.022(3) -0.004(3) 0.006(3) -0.002(2)
C5 0.062(4) 0.032(4) 0.026(3) 0.003(3) 0.005(3) 0.003(2)
C6 0.054(4) 0.035(3) 0.025(3) 0.011(3) -0.004(3) 0.001(3)
C7 0.036(3) 0.033(3) 0.025(3) 0.006(3) 0.002(3) -0.010(2)
C8 0.034(3) 0.032(3) 0.021(3) -0.001(3) -0.010(2) -0.004(2)

loop_
_atom_type_symbol
_atom_type_description
_atom_type_scat_dispersion_real
_atom_type_scat_dispersion_imag
_atom_type_scat_source
C C 0.0033 0.0016 'International Tables Vol C Tables 4.2.6.8 and 6.1.1.4'
H H 0.0000 0.0000 'International Tables Vol C Tables 4.2.6.8 and 6.1.1.4'
Br Br -0.2901 2.4595 'International Tables Vol C Tables 4.2.6.8 and 6.1.1.4'
N N 0.0061 0.0033 'International Tables Vol C Tables 4.2.6.8 and 6.1.1.4'
Pt Pt -1.7033 8.3905 'International Tables Vol C Tables 4.2.6.8 and 6.1.1.4'
S S 0.1246 0.1234 'International Tables Vol C Tables 4.2.6.8 and 6.1.1.4'

loop_
_geom_angle_atom_site_label_1
_geom_angle_atom_site_label_2
_geom_angle_atom_site_label_3
_geom_angle
C11 N2 C9 111.8(4)
C13 N2 C9 104.5(4)
C13 N2 C11 112.4(4)
C13 N2 C15 112.1(4)
C15 N2 C9 111.2(4)
C15 N2 C11 105.1(4)
N2 C9 H9A 108.6
N2 C9 H9B 108.6
N2 C9 C10 114.5(4)
H9A C9 H9B 107.6
C10 C9 H9A 108.6
C10 C9 H9B 108.6
C9 C10 H10A 109.5
C9 C10 H10B 109.5
C9 C10 H10C 109.5
H10A C10 H10B 109.5
H10A C10 H10C 109.5
H10B C10 H10C 109.5
N2 C11 H11A 108.5
N2 C11 H11B 108.5
H11A C11 H11B 107.5
C12 C11 N2 115.1(5)
C12 C11 H11A 108.5
C12 C11 H11B 108.5
C11 C12 H12A 109.5
C11 C12 H12B 109.5
C11 C12 H12C 109.5
H12A C12 H12B 109.5
H12A C12 H12C 109.5
H12B C12 H12C 109.5
N2 C13 H13A 108.5
N2 C13 H13B 108.5
N2 C13 C14 115.2(5)
H13A C13 H13B 107.5
C14 C13 H13A 108.5
C14 C13 H13B 108.5
C13 C14 H14A 109.5
C13 C14 H14B 109.5
C13 C14 H14C 109.5
H14A C14 H14B 109.5
H14A C14 H14C 109.5
H14B C14 H14C 109.5
N2 C15 H15A 108.3
N2 C15 H15B 108.3
H15A C15 H15B 107.4
C16 C15 N2 115.8(4)
C16 C15 H15A 108.3
C16 C15 H15B 108.3
C15 C16 H16A 109.5
C15 C16 H16B 109.5
C15 C16 H16C 109.5
H16A C16 H16B 109.5
H16A C16 H16C 109.5
H16B C16 H16C 109.5
Br2 Pt1 Br1 91.31(2)
Br3 Pt1 Br1 176.85(2)
Br3 Pt1 Br2 91.69(2)
N1 Pt1 Br1 90.56(12)
N1 Pt1 Br2 177.68(13)
N1 Pt1 Br3 86.41(12)
C1 S1 C7 90.3(3)
C1 N1 Pt1 125.3(4)
C1 N1 C2 113.0(5)
C2 N1 Pt1 121.2(4)
N1 C1 S1 114.1(4)
N1 C1 C8 124.9(5)
C8 C1 S1 121.0(4)
C3 C2 N1 126.3(5)
C3 C2 C7 120.8(5)
C7 C2 N1 112.8(5)
C2 C3 H3 120.8
C2 C3 C4 118.4(5)
C4 C3 H3 120.8
C3 C4 H4 119.5
C3 C4 C5 121.0(6)
C5 C4 H4 119.5
C4 C5 H5 119.4
C6 C5 C4 121.3(6)
C6 C5 H5 119.4
C5 C6 H6 121.4
C5 C6 C7 117.3(6)
C7 C6 H6 121.4
C2 C7 S1 109.7(4)
C2 C7 C6 121.2(6)
C6 C7 S1 129.1(5)
C1 C8 H8A 109.5
C1 C8 H8B 109.5
C1 C8 H8C 109.5
H8A C8 H8B 109.5
H8A C8 H8C 109.5
H8B C8 H8C 109.5

loop_
_geom_bond_atom_site_label_1
_geom_bond_atom_site_label_2
_geom_bond_distance
N2 C9 1.540(6)
N2 C11 1.534(7)
N2 C13 1.503(7)
N2 C15 1.526(7)
C9 H9A 0.9900
C9 H9B 0.9900
C9 C10 1.557(7)
C10 H10A 0.9800
C10 H10B 0.9800
C10 H10C 0.9800
C11 H11A 0.9900
C11 H11B 0.9900
C11 C12 1.515(8)
C12 H12A 0.9800
C12 H12B 0.9800
C12 H12C 0.9800
C13 H13A 0.9900
C13 H13B 0.9900
C13 C14 1.543(8)
C14 H14A 0.9800
C14 H14B 0.9800
C14 H14C 0.9800
C15 H15A 0.9900
C15 H15B 0.9900
C15 C16 1.517(8)
C16 H16A 0.9800
C16 H16B 0.9800
C16 H16C 0.9800
Pt1 Br1 2.4375(8)
Pt1 Br2 2.4349(8)
Pt1 Br3 2.4268(7)
Pt1 N1 2.035(5)
S1 C1 1.735(6)
S1 C7 1.744(6)
N1 C1 1.309(7)
N1 C2 1.408(7)
C1 C8 1.497(8)
C2 C3 1.389(8)
C2 C7 1.407(8)
C3 H3 0.9500
C3 C4 1.393(8)
C4 H4 0.9500
C4 C5 1.405(8)
C5 H5 0.9500
C5 C6 1.396(9)
C6 H6 0.9500
C6 C7 1.410(8)
C8 H8A 0.9800
C8 H8B 0.9800
C8 H8C 0.9800

_cod_database_fobs_code 2241577
